data_1503791
loop_
_publ_author_name
'Geng, Mingwei'
'Zhang, Dechun'
'Wu, Xiangxiang'
'He, Lan'
'Gong, Bing'

_publ_section_title
;
 One-pot formation and characterization of macrocyclic aromatic
 tetrasulfonates.
;
_journal_issue 4
_journal_name_full 'Organic letters'
_journal_page_first 923
_journal_page_last 926
_journal_paper_doi 10.1021/ol8028884
_journal_volume 11
_journal_year 2009
_chemical_formula_sum 'C71 H94 O21 S4'
_chemical_formula_weight 1411.70
_chemical_name_systematic
; 
 ? 
;
_space_group_IT_number 2
_symmetry_cell_setting triclinic
_symmetry_space_group_name_Hall '-P 1'
_symmetry_space_group_name_H-M 'P -1'
_atom_sites_solution_hydrogens geom
_atom_sites_solution_primary direct
_atom_sites_solution_secondary difmap
_audit_creation_method SHELXL-97
_cell_angle_alpha 110.19(3)
_cell_angle_beta 99.46(3)
_cell_angle_gamma 98.73(3)
_cell_formula_units_Z 1
_cell_length_a 9.5940(19)
_cell_length_b 13.940(3)
_cell_length_c 15.684(3)
_cell_measurement_reflns_used 13088
_cell_measurement_temperature 143(2)
_cell_measurement_theta_max 25.03
_cell_measurement_theta_min 2.21
_cell_volume 1892.0(9)
_computing_cell_refinement Rapid-AUTO
_computing_data_collection 'Rapid-AUTO (Rigaku,2000)'
_computing_data_reduction 'CrystalStructure (Rigaku/MSC,2000)'
_computing_molecular_graphics 'Siemens SHELXTL V4.2,(Sheldrick,1990)'
_computing_publication_material SHELXL-97,(Sheldrick,1997)
_computing_structure_refinement SHELXL-97,(Sheldrick,1997)
_computing_structure_solution SHELXS-97,(Sheldrick,1997)
_diffrn_ambient_temperature 293(2)
_diffrn_detector_area_resol_mean 10.00
_diffrn_measured_fraction_theta_full 0.974
_diffrn_measured_fraction_theta_max 0.974
_diffrn_measurement_device_type 'Rigaku RAXIS RAPID IP'
_diffrn_measurement_method \W
_diffrn_radiation_monochromator graphite
_diffrn_radiation_source 'fine-focus sealed tube'
_diffrn_radiation_type MoK\a
_diffrn_radiation_wavelength 0.71073
_diffrn_reflns_av_R_equivalents 0.0372
_diffrn_reflns_av_sigmaI/netI 0.0429
_diffrn_reflns_limit_h_max 11
_diffrn_reflns_limit_h_min -11
_diffrn_reflns_limit_k_max 16
_diffrn_reflns_limit_k_min -16
_diffrn_reflns_limit_l_max 17
_diffrn_reflns_limit_l_min -18
_diffrn_reflns_number 13088
_diffrn_reflns_theta_full 25.03
_diffrn_reflns_theta_max 25.03
_diffrn_reflns_theta_min 2.21
_diffrn_standards_decay_% 0
_diffrn_standards_interval_count 0
_diffrn_standards_interval_time 0
_diffrn_standards_number 0
_exptl_absorpt_coefficient_mu 0.195
_exptl_absorpt_correction_T_max 0.962
_exptl_absorpt_correction_T_min 0.925
_exptl_absorpt_correction_type empirical
_exptl_absorpt_process_details
; 
                                  HIGASHI, T. (1995). Abscor-Empirical
                                  Absorption Correction based on Fourier
                                  Series Approximation.
                                  Rigaku Corporation,Tokyo,Japan.
;
_exptl_crystal_colour coluurless
_exptl_crystal_density_diffrn 1.239
_exptl_crystal_density_method 'not measured'
_exptl_crystal_description block
_exptl_crystal_F_000 752
_exptl_crystal_size_max 0.40
_exptl_crystal_size_mid 0.40
_exptl_crystal_size_min 0.20
_refine_diff_density_max 0.439
_refine_diff_density_min -0.443
_refine_diff_density_rms 0.062
_refine_ls_extinction_coef 0.0206(16)
_refine_ls_extinction_expression Fc^*^=kFc[1+0.001xFc^2^\l^3^/sin(2\q)]^-1/4^
_refine_ls_extinction_method SHELXL
_refine_ls_goodness_of_fit_ref 1.021
_refine_ls_hydrogen_treatment constr
_refine_ls_matrix_type full
_refine_ls_number_parameters 452
_refine_ls_number_reflns 6519
_refine_ls_number_restraints 0
_refine_ls_restrained_S_all 1.021
_refine_ls_R_factor_all 0.0611
_refine_ls_R_factor_gt 0.0449
_refine_ls_shift/su_max 0.001
_refine_ls_shift/su_mean 0.000
_refine_ls_structure_factor_coef Fsqd
_refine_ls_weighting_details 'calc w=1/[\s^2^(Fo^2^)+(0.0760P)^2^+0.0000P] where P=(Fo^2^+2Fc^2^)/3'
_refine_ls_weighting_scheme calc
_refine_ls_wR_factor_gt 0.1128
_refine_ls_wR_factor_ref 0.1185
_reflns_number_gt 4939
_reflns_number_total 6519
_reflns_threshold_expression >2sigma(I)
_cod_data_source_file ol8028884_si_005.cif
_cod_data_source_block 6
_cod_original_cell_volume 1892.0(7)
_cod_original_sg_symbol_H-M P-1
_cod_database_code 1503791

loop_
_symmetry_equiv_pos_as_xyz
'x, y, z'
'-x, -y, -z'

loop_
_atom_site_label
_atom_site_type_symbol
_atom_site_fract_x
_atom_site_fract_y
_atom_site_fract_z
_atom_site_U_iso_or_equiv
_atom_site_adp_type
_atom_site_occupancy
_atom_site_symmetry_multiplicity
_atom_site_calc_flag
_atom_site_refinement_flags
S1 S 0.07536(5) 0.50731(4) 0.15759(3) 0.02104(15) Uani 1 1 d .
S2 S -0.30852(5) 0.31158(4) 0.29190(3) 0.02099(15) Uani 1 1 d .
O1 O -0.04779(15) 0.45878(12) 0.08019(10) 0.0272(4) Uani 1 1 d .
O2 O 0.11692(16) 0.61919(11) 0.20227(10) 0.0302(4) Uani 1 1 d .
O3 O 0.21718(14) 0.47674(10) 0.12624(9) 0.0221(3) Uani 1 1 d .
O4 O -0.35638(15) 0.37514(11) 0.36965(10) 0.0290(4) Uani 1 1 d .
O5 O -0.31131(14) 0.20367(11) 0.30793(9) 0.0220(3) Uani 1 1 d .
O6 O -0.38719(14) 0.28975(12) 0.19900(10) 0.0274(4) Uani 1 1 d .
O7 O 0.29115(14) 0.51951(11) 0.32187(9) 0.0244(3) Uani 1 1 d .
O8 O -0.05896(14) 0.34627(11) 0.44486(9) 0.0228(3) Uani 1 1 d .
O9 O 0.81906(19) 0.84093(15) 0.60565(13) 0.0510(5) Uani 1 1 d .
O10 O 0.2107(3) 0.95796(18) 0.13012(16) 0.0815(8) Uani 1 1 d .
O11 O -0.3326(6) 0.5404(4) 0.1765(4) 0.0933(17) Uani 0.50 1 d P
C1 C 0.0484(2) 0.44955(15) 0.23987(13) 0.0190(4) Uani 1 1 d .
C2 C 0.1585(2) 0.46757(15) 0.31950(14) 0.0194(4) Uani 1 1 d .
C3 C 0.1255(2) 0.43244(15) 0.38920(14) 0.0200(4) Uani 1 1 d .
H3 H 0.1979 0.4436 0.4412 0.024 Uiso 1 1 calc R
C4 C -0.0155(2) 0.38086(15) 0.38065(13) 0.0187(4) Uani 1 1 d .
C5 C -0.1253(2) 0.36342(15) 0.30101(13) 0.0182(4) Uani 1 1 d .
C6 C -0.0917(2) 0.39773(15) 0.23159(13) 0.0196(4) Uani 1 1 d .
H6 H -0.1639 0.3858 0.1792 0.023 Uiso 1 1 calc R
C7 C -0.2885(2) 0.11444(16) 0.23712(14) 0.0205(4) Uani 1 1 d .
C8 C -0.1547(2) 0.08952(16) 0.24967(14) 0.0228(5) Uani 1 1 d .
H8 H -0.0790 0.1336 0.2997 0.027 Uiso 1 1 calc R
C9 C -0.1355(2) -0.00280(16) 0.18598(14) 0.0238(5) Uani 1 1 d .
H9 H -0.0454 -0.0198 0.1930 0.029 Uiso 1 1 calc R
C10 C -0.2499(2) -0.07089(16) 0.11125(14) 0.0211(4) Uani 1 1 d .
C11 C -0.3831(2) -0.04073(17) 0.10022(14) 0.0250(5) Uani 1 1 d .
H11 H -0.4590 -0.0834 0.0498 0.030 Uiso 1 1 calc R
C12 C -0.4035(2) 0.05128(16) 0.16302(14) 0.0251(5) Uani 1 1 d .
H12 H -0.4923 0.0702 0.1556 0.030 Uiso 1 1 calc R
C13 C -0.2330(2) -0.17358(16) 0.04777(14) 0.0217(5) Uani 1 1 d .
C14 C -0.1554(2) -0.23495(17) 0.08316(14) 0.0255(5) Uani 1 1 d .
H14 H -0.1097 -0.2084 0.1463 0.031 Uiso 1 1 calc R
C15 C -0.1449(2) -0.33396(17) 0.02673(14) 0.0250(5) Uani 1 1 d .
H15 H -0.0935 -0.3736 0.0513 0.030 Uiso 1 1 calc R
C16 C -0.2133(2) -0.37196(16) -0.06720(14) 0.0204(4) Uani 1 1 d .
C17 C -0.2914(2) -0.31421(17) -0.10528(14) 0.0250(5) Uani 1 1 d .
H17 H -0.3365 -0.3412 -0.1685 0.030 Uiso 1 1 calc R
C18 C -0.3009(2) -0.21546(17) -0.04725(14) 0.0264(5) Uani 1 1 d .
H18 H -0.3534 -0.1766 -0.0721 0.032 Uiso 1 1 calc R
C19 C 0.4066(2) 0.55374(18) 0.40588(15) 0.0290(5) Uani 1 1 d .
H19A H 0.4320 0.4937 0.4171 0.035 Uiso 1 1 calc R
H19B H 0.3761 0.5966 0.4597 0.035 Uiso 1 1 calc R
C20 C 0.5350(2) 0.61693(19) 0.38919(17) 0.0331(5) Uani 1 1 d .
H20A H 0.5663 0.5711 0.3372 0.040 Uiso 1 1 calc R
H20B H 0.6144 0.6407 0.4440 0.040 Uiso 1 1 calc R
C21 C 0.5061(2) 0.71250(19) 0.36817(17) 0.0354(6) Uani 1 1 d .
H21A H 0.4302 0.6887 0.3114 0.043 Uiso 1 1 calc R
H21B H 0.4705 0.7569 0.4187 0.043 Uiso 1 1 calc R
C22 C 0.6390(3) 0.7779(2) 0.3563(2) 0.0471(7) Uani 1 1 d .
H22A H 0.6760 0.7333 0.3066 0.057 Uiso 1 1 calc R
H22B H 0.7141 0.8033 0.4135 0.057 Uiso 1 1 calc R
C23 C 0.6071(3) 0.8720(2) 0.3330(2) 0.0650(9) Uani 1 1 d .
H23A H 0.6942 0.9098 0.3262 0.098 Uiso 1 1 calc R
H23B H 0.5730 0.9176 0.3826 0.098 Uiso 1 1 calc R
H23C H 0.5343 0.8475 0.2757 0.098 Uiso 1 1 calc R
C24 C 0.0494(2) 0.34980(16) 0.52396(13) 0.0224(5) Uani 1 1 d .
H24A H 0.0947 0.4219 0.5646 0.027 Uiso 1 1 calc R
H24B H 0.1241 0.3148 0.5020 0.027 Uiso 1 1 calc R
C25 C -0.0293(2) 0.29423(16) 0.57629(14) 0.0258(5) Uani 1 1 d .
H25A H -0.1074 0.3278 0.5939 0.031 Uiso 1 1 calc R
H25B H 0.0378 0.3030 0.6333 0.031 Uiso 1 1 calc R
C26 C -0.0929(3) 0.17665(18) 0.52063(15) 0.0318(5) Uani 1 1 d .
H26A H -0.0156 0.1436 0.5008 0.038 Uiso 1 1 calc R
H26B H -0.1629 0.1680 0.4648 0.038 Uiso 1 1 calc R
C27 C -0.1672(3) 0.1197(2) 0.57488(17) 0.0388(6) Uani 1 1 d .
H27A H -0.2439 0.1532 0.5953 0.047 Uiso 1 1 calc R
H27B H -0.2118 0.0479 0.5330 0.047 Uiso 1 1 calc R
C28 C -0.0665(3) 0.1187(2) 0.65875(19) 0.0562(8) Uani 1 1 d .
H28A H -0.1200 0.0820 0.6891 0.084 Uiso 1 1 calc R
H28B H -0.0237 0.1895 0.7015 0.084 Uiso 1 1 calc R
H28C H 0.0085 0.0840 0.6392 0.084 Uiso 1 1 calc R
C29 C 0.6060(3) 0.9029(2) 0.63279(18) 0.0432(6) Uani 1 1 d .
H29A H 0.6182 0.9287 0.5845 0.065 Uiso 1 1 calc R
H29B H 0.6111 0.9606 0.6895 0.065 Uiso 1 1 calc R
H29C H 0.5132 0.8551 0.6143 0.065 Uiso 1 1 calc R
C30 C 0.7241(2) 0.84680(18) 0.64857(16) 0.0330(6) Uani 1 1 d .
C31 C 0.7226(3) 0.8003(2) 0.72216(19) 0.0440(6) Uani 1 1 d .
H31A H 0.8029 0.7672 0.7259 0.066 Uiso 1 1 calc R
H31B H 0.6335 0.7493 0.7059 0.066 Uiso 1 1 calc R
H31C H 0.7305 0.8549 0.7815 0.066 Uiso 1 1 calc R
C32 C 0.2528(4) 0.7882(3) 0.0925(3) 0.0898(12) Uani 1 1 d .
H32A H 0.2954 0.8130 0.1583 0.135 Uiso 1 1 calc R
H32B H 0.3244 0.7674 0.0581 0.135 Uiso 1 1 calc R
H32C H 0.1734 0.7291 0.0756 0.135 Uiso 1 1 calc R
C33 C 0.1991(3) 0.8733(2) 0.0703(2) 0.0476(7) Uani 1 1 d .
C34 C 0.1278(4) 0.8523(3) -0.0286(2) 0.0749(11) Uani 1 1 d .
H34A H 0.0994 0.9142 -0.0322 0.112 Uiso 1 1 calc R
H34B H 0.0437 0.7957 -0.0497 0.112 Uiso 1 1 calc R
H34C H 0.1948 0.8335 -0.0675 0.112 Uiso 1 1 calc R
C35 C -0.4866(7) 0.6061(5) 0.0848(6) 0.0692(19) Uani 0.50 1 d P
H35A H -0.4660 0.6683 0.1429 0.100 Uiso 0.50 1 d P
H35B H -0.5897 0.5809 0.0642 0.100 Uiso 0.50 1 d P
H35C H -0.4539 0.6323 0.0385 0.100 Uiso 0.50 1 d P
C36 C -0.4088(7) 0.5249(5) 0.0997(6) 0.0613(17) Uani 0.50 1 d P
C37 C -0.4232(7) 0.4280(5) 0.0189(6) 0.0677(19) Uani 0.50 1 d P
H37A H -0.3656 0.3821 0.0386 0.100 Uiso 0.50 1 d P
H37B H -0.3856 0.4395 -0.0312 0.100 Uiso 0.50 1 d P
H37C H -0.5213 0.3881 -0.0056 0.100 Uiso 0.50 1 d P

loop_
_atom_site_aniso_label
_atom_site_aniso_U_11
_atom_site_aniso_U_22
_atom_site_aniso_U_33
_atom_site_aniso_U_23
_atom_site_aniso_U_13
_atom_site_aniso_U_12
S1 0.0233(3) 0.0213(3) 0.0235(3) 0.0126(2) 0.0058(2) 0.0093(2)
S2 0.0164(3) 0.0220(3) 0.0255(3) 0.0101(2) 0.0030(2) 0.0066(2)
O1 0.0249(8) 0.0367(9) 0.0245(8) 0.0165(7) 0.0027(6) 0.0119(7)
O2 0.0388(9) 0.0211(8) 0.0360(9) 0.0140(7) 0.0124(7) 0.0104(7)
O3 0.0231(7) 0.0207(8) 0.0230(7) 0.0085(6) 0.0054(6) 0.0062(6)
O4 0.0254(8) 0.0296(9) 0.0340(9) 0.0093(7) 0.0121(7) 0.0132(7)
O5 0.0230(7) 0.0205(8) 0.0243(8) 0.0095(6) 0.0069(6) 0.0066(6)
O6 0.0206(7) 0.0341(9) 0.0278(8) 0.0158(7) -0.0013(6) 0.0052(6)
O7 0.0178(7) 0.0299(9) 0.0243(8) 0.0128(6) 0.0003(6) 0.0004(6)
O8 0.0205(7) 0.0297(8) 0.0214(7) 0.0146(6) 0.0019(6) 0.0068(6)
O9 0.0412(10) 0.0662(13) 0.0513(11) 0.0199(10) 0.0260(9) 0.0180(9)
O10 0.0780(16) 0.0586(15) 0.0702(15) -0.0110(12) -0.0013(12) 0.0111(12)
O11 0.120(4) 0.104(4) 0.091(4) 0.051(3) 0.049(3) 0.067(4)
C1 0.0214(10) 0.0173(10) 0.0201(10) 0.0080(8) 0.0052(8) 0.0070(8)
C2 0.0173(10) 0.0169(11) 0.0236(11) 0.0076(8) 0.0027(8) 0.0048(8)
C3 0.0185(10) 0.0217(11) 0.0206(10) 0.0096(9) 0.0008(8) 0.0071(8)
C4 0.0224(10) 0.0165(10) 0.0191(10) 0.0081(8) 0.0038(8) 0.0073(8)
C5 0.0162(10) 0.0173(11) 0.0218(11) 0.0084(8) 0.0032(8) 0.0047(8)
C6 0.0192(10) 0.0187(11) 0.0192(10) 0.0066(8) -0.0006(8) 0.0068(8)
C7 0.0218(10) 0.0208(11) 0.0212(11) 0.0097(9) 0.0061(8) 0.0056(8)
C8 0.0192(10) 0.0239(12) 0.0226(11) 0.0091(9) -0.0004(8) 0.0028(9)
C9 0.0191(10) 0.0265(12) 0.0270(11) 0.0126(9) 0.0005(9) 0.0082(9)
C10 0.0218(10) 0.0208(11) 0.0227(11) 0.0106(9) 0.0028(8) 0.0076(9)
C11 0.0192(10) 0.0260(12) 0.0250(11) 0.0074(9) -0.0012(9) 0.0034(9)
C12 0.0189(10) 0.0249(12) 0.0318(12) 0.0103(9) 0.0046(9) 0.0084(9)
C13 0.0195(10) 0.0242(11) 0.0230(11) 0.0112(9) 0.0038(8) 0.0054(9)
C14 0.0282(11) 0.0295(12) 0.0189(11) 0.0102(9) -0.0004(9) 0.0108(9)
C15 0.0277(11) 0.0280(12) 0.0252(12) 0.0153(10) 0.0046(9) 0.0129(9)
C16 0.0202(10) 0.0197(11) 0.0216(11) 0.0084(9) 0.0045(8) 0.0048(8)
C17 0.0261(11) 0.0290(12) 0.0186(11) 0.0090(9) -0.0009(9) 0.0089(9)
C18 0.0296(11) 0.0274(12) 0.0231(11) 0.0114(9) -0.0012(9) 0.0129(9)
C19 0.0199(11) 0.0356(13) 0.0302(12) 0.0165(10) -0.0037(9) 0.0028(10)
C20 0.0202(11) 0.0375(14) 0.0410(14) 0.0199(11) -0.0021(10) 0.0031(10)
C21 0.0230(12) 0.0345(14) 0.0472(15) 0.0197(12) -0.0007(10) 0.0017(10)
C22 0.0318(13) 0.0488(17) 0.0636(18) 0.0355(14) -0.0013(12) -0.0030(12)
C23 0.0491(18) 0.061(2) 0.090(2) 0.0511(19) -0.0042(16) -0.0038(15)
C24 0.0223(10) 0.0232(12) 0.0208(11) 0.0095(9) -0.0017(8) 0.0067(9)
C25 0.0314(12) 0.0288(12) 0.0203(11) 0.0118(9) 0.0055(9) 0.0107(10)
C26 0.0358(13) 0.0314(13) 0.0261(12) 0.0125(10) 0.0032(10) 0.0015(10)
C27 0.0375(14) 0.0427(16) 0.0377(14) 0.0232(12) 0.0019(11) 0.0016(11)
C28 0.0650(19) 0.0501(18) 0.0542(17) 0.0380(15) -0.0084(14) -0.0050(14)
C29 0.0381(14) 0.0533(17) 0.0496(16) 0.0288(13) 0.0173(12) 0.0136(13)
C30 0.0296(12) 0.0271(13) 0.0352(13) 0.0040(10) 0.0091(11) 0.0026(10)
C31 0.0419(15) 0.0403(15) 0.0589(17) 0.0243(13) 0.0178(13) 0.0156(12)
C32 0.051(2) 0.064(2) 0.143(4) 0.044(2) -0.006(2) 0.0017(17)
C33 0.0336(14) 0.0405(17) 0.0569(18) 0.0081(14) 0.0132(13) -0.0040(12)
C34 0.102(3) 0.062(2) 0.0509(19) 0.0205(16) 0.0238(19) -0.0150(19)
C35 0.054(4) 0.075(5) 0.114(6) 0.058(4) 0.045(4) 0.034(3)
C36 0.057(4) 0.069(5) 0.090(5) 0.049(4) 0.045(4) 0.029(3)
C37 0.048(4) 0.058(4) 0.107(6) 0.036(4) 0.035(4) 0.014(3)

loop_
_atom_type_symbol
_atom_type_description
_atom_type_scat_dispersion_real
_atom_type_scat_dispersion_imag
_atom_type_scat_source
C C 0.0033 0.0016 'International Tables Vol C Tables 4.2.6.8 and 6.1.1.4'
H H 0.0000 0.0000 'International Tables Vol C Tables 4.2.6.8 and 6.1.1.4'
O O 0.0106 0.0060 'International Tables Vol C Tables 4.2.6.8 and 6.1.1.4'
S S 0.1246 0.1234 'International Tables Vol C Tables 4.2.6.8 and 6.1.1.4'

loop_
_geom_angle_atom_site_label_1
_geom_angle_atom_site_label_2
_geom_angle_atom_site_label_3
_geom_angle
_geom_angle_site_symmetry_1
_geom_angle_site_symmetry_3
O1 S1 O2 120.00(10) . .
O1 S1 O3 109.97(8) . .
O2 S1 O3 103.21(9) . .
O1 S1 C1 106.59(9) . .
O2 S1 C1 110.76(9) . .
O3 S1 C1 105.44(9) . .
O4 S2 O6 119.39(9) . .
O4 S2 O5 103.47(8) . .
O6 S2 O5 109.51(9) . .
O4 S2 C5 110.19(10) . .
O6 S2 C5 107.90(9) . .
O5 S2 C5 105.50(9) . .
C16 O3 S1 120.41(12) 2 .
C7 O5 S2 120.08(12) . .
C2 O7 C19 119.60(16) . .
C4 O8 C24 119.44(15) . .
C6 C1 C2 119.72(18) . .
C6 C1 S1 117.43(15) . .
C2 C1 S1 122.21(15) . .
O7 C2 C3 124.68(17) . .
O7 C2 C1 115.48(17) . .
C3 C2 C1 119.83(17) . .
C4 C3 C2 120.17(17) . .
C4 C3 H3 119.9 . .
C2 C3 H3 119.9 . .
O8 C4 C3 124.68(17) . .
O8 C4 C5 115.57(17) . .
C3 C4 C5 119.74(18) . .
C6 C5 C4 119.87(17) . .
C6 C5 S2 117.92(14) . .
C4 C5 S2 121.88(15) . .
C1 C6 C5 120.66(18) . .
C1 C6 H6 119.7 . .
C5 C6 H6 119.7 . .
C8 C7 C12 122.38(19) . .
C8 C7 O5 118.07(17) . .
C12 C7 O5 119.31(17) . .
C7 C8 C9 118.63(18) . .
C7 C8 H8 120.7 . .
C9 C8 H8 120.7 . .
C8 C9 C10 121.14(18) . .
C8 C9 H9 119.4 . .
C10 C9 H9 119.4 . .
C9 C10 C11 118.01(18) . .
C9 C10 C13 121.13(18) . .
C11 C10 C13 120.82(18) . .
C12 C11 C10 121.37(19) . .
C12 C11 H11 119.3 . .
C10 C11 H11 119.3 . .
C7 C12 C11 118.42(19) . .
C7 C12 H12 120.8 . .
C11 C12 H12 120.8 . .
C18 C13 C14 117.83(19) . .
C18 C13 C10 121.45(18) . .
C14 C13 C10 120.58(18) . .
C15 C14 C13 122.03(19) . .
C15 C14 H14 119.0 . .
C13 C14 H14 119.0 . .
C16 C15 C14 118.07(19) . .
C16 C15 H15 121.0 . .
C14 C15 H15 121.0 . .
C15 C16 C17 121.95(19) . .
C15 C16 O3 120.19(18) . 2
C17 C16 O3 117.60(17) . 2
C18 C17 C16 118.91(18) . .
C18 C17 H17 120.5 . .
C16 C17 H17 120.5 . .
C17 C18 C13 121.21(19) . .
C17 C18 H18 119.4 . .
C13 C18 H18 119.4 . .
O7 C19 C20 106.50(17) . .
O7 C19 H19A 110.4 . .
C20 C19 H19A 110.4 . .
O7 C19 H19B 110.4 . .
C20 C19 H19B 110.4 . .
H19A C19 H19B 108.6 . .
C19 C20 C21 114.98(18) . .
C19 C20 H20A 108.5 . .
C21 C20 H20A 108.5 . .
C19 C20 H20B 108.5 . .
C21 C20 H20B 108.5 . .
H20A C20 H20B 107.5 . .
C22 C21 C20 114.00(19) . .
C22 C21 H21A 108.8 . .
C20 C21 H21A 108.8 . .
C22 C21 H21B 108.8 . .
C20 C21 H21B 108.8 . .
H21A C21 H21B 107.6 . .
C21 C22 C23 113.3(2) . .
C21 C22 H22A 108.9 . .
C23 C22 H22A 108.9 . .
C21 C22 H22B 108.9 . .
C23 C22 H22B 108.9 . .
H22A C22 H22B 107.7 . .
C22 C23 H23A 109.5 . .
C22 C23 H23B 109.5 . .
H23A C23 H23B 109.5 . .
C22 C23 H23C 109.5 . .
H23A C23 H23C 109.5 . .
H23B C23 H23C 109.5 . .
O8 C24 C25 107.12(15) . .
O8 C24 H24A 110.3 . .
C25 C24 H24A 110.3 . .
O8 C24 H24B 110.3 . .
C25 C24 H24B 110.3 . .
H24A C24 H24B 108.5 . .
C24 C25 C26 114.29(17) . .
C24 C25 H25A 108.7 . .
C26 C25 H25A 108.7 . .
C24 C25 H25B 108.7 . .
C26 C25 H25B 108.7 . .
H25A C25 H25B 107.6 . .
C25 C26 C27 114.26(19) . .
C25 C26 H26A 108.7 . .
C27 C26 H26A 108.7 . .
C25 C26 H26B 108.7 . .
C27 C26 H26B 108.7 . .
H26A C26 H26B 107.6 . .
C28 C27 C26 114.0(2) . .
C28 C27 H27A 108.8 . .
C26 C27 H27A 108.8 . .
C28 C27 H27B 108.8 . .
C26 C27 H27B 108.8 . .
H27A C27 H27B 107.6 . .
C27 C28 H28A 109.5 . .
C27 C28 H28B 109.5 . .
H28A C28 H28B 109.5 . .
C27 C28 H28C 109.5 . .
H28A C28 H28C 109.5 . .
H28B C28 H28C 109.5 . .
C30 C29 H29A 109.5 . .
C30 C29 H29B 109.5 . .
H29A C29 H29B 109.5 . .
C30 C29 H29C 109.5 . .
H29A C29 H29C 109.5 . .
H29B C29 H29C 109.5 . .
O9 C30 C29 121.9(2) . .
O9 C30 C31 120.9(2) . .
C29 C30 C31 117.2(2) . .
C30 C31 H31A 109.5 . .
C30 C31 H31B 109.5 . .
H31A C31 H31B 109.5 . .
C30 C31 H31C 109.5 . .
H31A C31 H31C 109.5 . .
H31B C31 H31C 109.5 . .
C33 C32 H32A 109.5 . .
C33 C32 H32B 109.5 . .
H32A C32 H32B 109.5 . .
C33 C32 H32C 109.5 . .
H32A C32 H32C 109.5 . .
H32B C32 H32C 109.5 . .
O10 C33 C32 121.4(3) . .
O10 C33 C34 119.6(3) . .
C32 C33 C34 118.9(3) . .
C33 C34 H34A 109.5 . .
C33 C34 H34B 109.5 . .
H34A C34 H34B 109.5 . .
C33 C34 H34C 109.5 . .
H34A C34 H34C 109.5 . .
H34B C34 H34C 109.5 . .
C36 C35 C37 113.4(6) . 2_465
C36 C35 H35A 110.5(7) . .
C37 C35 H35A 136.1(6) 2_465 .
C36 C35 H35B 113.1(6) . .
C37 C35 H35B 54.8(4) 2_465 .
H35A C35 H35B 107.9(6) . .
C36 C35 H35C 112.5(5) . .
C37 C35 H35C 56.1(4) 2_465 .
H35A C35 H35C 105.3(6) . .
H35B C35 H35C 107.2(7) . .
O11 C36 C37 120.9(6) . .
O11 C36 C35 121.2(7) . .
C37 C36 C35 117.8(7) . .
C36 C37 C35 128.7(6) . 2_465
C36 C37 H37A 109.2(7) . .
C35 C37 H37A 122.0(6) 2_465 .
C36 C37 H37B 113.5(6) . .
C35 C37 H37B 54.8(4) 2_465 .
H37A C37 H37B 105.8(6) . .
C36 C37 H37C 112.4(6) . .
C35 C37 H37C 54.4(4) 2_465 .
H37A C37 H37C 106.4(6) . .
H37B C37 H37C 109.0(8) . .

loop_
_geom_bond_atom_site_label_1
_geom_bond_atom_site_label_2
_geom_bond_distance
_geom_bond_site_symmetry_2
S1 O1 1.4305(16) .
S1 O2 1.4309(16) .
S1 O3 1.5893(14) .
S1 C1 1.773(2) .
S2 O4 1.4299(15) .
S2 O6 1.4311(15) .
S2 O5 1.6054(15) .
S2 C5 1.758(2) .
O3 C16 1.425(2) 2
O5 C7 1.428(2) .
O7 C2 1.353(2) .
O7 C19 1.455(2) .
O8 C4 1.354(2) .
O8 C24 1.463(2) .
O9 C30 1.215(3) .
O10 C33 1.202(3) .
O11 C36 1.230(8) .
C1 C6 1.389(3) .
C1 C2 1.417(3) .
C2 C3 1.404(3) .
C3 C4 1.394(3) .
C3 H3 0.9300 .
C4 C5 1.418(3) .
C5 C6 1.395(3) .
C6 H6 0.9300 .
C7 C8 1.380(3) .
C7 C12 1.386(3) .
C8 C9 1.390(3) .
C8 H8 0.9300 .
C9 C10 1.404(3) .
C9 H9 0.9300 .
C10 C11 1.407(3) .
C10 C13 1.486(3) .
C11 C12 1.386(3) .
C11 H11 0.9300 .
C12 H12 0.9300 .
C13 C18 1.397(3) .
C13 C14 1.407(3) .
C14 C15 1.388(3) .
C14 H14 0.9300 .
C15 C16 1.385(3) .
C15 H15 0.9300 .
C16 C17 1.391(3) .
C16 O3 1.425(2) 2
C17 C18 1.390(3) .
C17 H17 0.9300 .
C18 H18 0.9300 .
C19 C20 1.516(3) .
C19 H19A 0.9700 .
C19 H19B 0.9700 .
C20 C21 1.532(3) .
C20 H20A 0.9700 .
C20 H20B 0.9700 .
C21 C22 1.529(3) .
C21 H21A 0.9700 .
C21 H21B 0.9700 .
C22 C23 1.537(4) .
C22 H22A 0.9700 .
C22 H22B 0.9700 .
C23 H23A 0.9600 .
C23 H23B 0.9600 .
C23 H23C 0.9600 .
C24 C25 1.519(3) .
C24 H24A 0.9700 .
C24 H24B 0.9700 .
C25 C26 1.535(3) .
C25 H25A 0.9700 .
C25 H25B 0.9700 .
C26 C27 1.535(3) .
C26 H26A 0.9700 .
C26 H26B 0.9700 .
C27 C28 1.504(3) .
C27 H27A 0.9700 .
C27 H27B 0.9700 .
C28 H28A 0.9600 .
C28 H28B 0.9600 .
C28 H28C 0.9600 .
C29 C30 1.506(3) .
C29 H29A 0.9600 .
C29 H29B 0.9600 .
C29 H29C 0.9600 .
C30 C31 1.507(3) .
C31 H31A 0.9600 .
C31 H31B 0.9600 .
C31 H31C 0.9600 .
C32 C33 1.486(5) .
C32 H32A 0.9600 .
C32 H32B 0.9600 .
C32 H32C 0.9600 .
C33 C34 1.496(4) .
C34 H34A 0.9600 .
C34 H34B 0.9600 .
C34 H34C 0.9600 .
C35 C36 1.508(9) .
C35 C37 1.581(10) 2_465
C35 H35A 0.982(8) .
C35 H35B 0.958(7) .
C35 H35C 0.991(6) .
C36 C37 1.469(9) .
C37 C35 1.581(10) 2_465
C37 H37A 0.999(7) .
C37 H37B 0.967(7) .
C37 H37C 0.958(6) .

loop_
_geom_torsion_atom_site_label_1
_geom_torsion_atom_site_label_2
_geom_torsion_atom_site_label_3
_geom_torsion_atom_site_label_4
_geom_torsion
_geom_torsion_site_symmetry_1
_geom_torsion_site_symmetry_4
O1 S1 O3 C16 -42.04(16) . 2
O2 S1 O3 C16 -171.22(14) . 2
C1 S1 O3 C16 72.52(15) . 2
O4 S2 O5 C7 171.63(13) . .
O6 S2 O5 C7 43.29(15) . .
C5 S2 O5 C7 -72.61(15) . .
O1 S1 C1 C6 -18.58(18) . .
O2 S1 C1 C6 113.55(17) . .
O3 S1 C1 C6 -135.45(15) . .
O1 S1 C1 C2 170.68(15) . .
O2 S1 C1 C2 -57.19(18) . .
O3 S1 C1 C2 53.81(18) . .
C19 O7 C2 C3 -7.7(3) . .
C19 O7 C2 C1 172.07(17) . .
C6 C1 C2 O7 -179.37(17) . .
S1 C1 C2 O7 -8.8(2) . .
C6 C1 C2 C3 0.4(3) . .
S1 C1 C2 C3 170.90(15) . .
O7 C2 C3 C4 179.08(18) . .
C1 C2 C3 C4 -0.6(3) . .
C24 O8 C4 C3 -8.2(3) . .
C24 O8 C4 C5 173.00(16) . .
C2 C3 C4 O8 -178.36(17) . .
C2 C3 C4 C5 0.4(3) . .
O8 C4 C5 C6 178.99(17) . .
C3 C4 C5 C6 0.1(3) . .
O8 C4 C5 S2 5.7(2) . .
C3 C4 C5 S2 -173.11(15) . .
O4 S2 C5 C6 -117.14(16) . .
O6 S2 C5 C6 14.80(18) . .
O5 S2 C5 C6 131.79(16) . .
O4 S2 C5 C4 56.23(18) . .
O6 S2 C5 C4 -171.83(15) . .
O5 S2 C5 C4 -54.84(17) . .
C2 C1 C6 C5 0.2(3) . .
S1 C1 C6 C5 -170.83(15) . .
C4 C5 C6 C1 -0.4(3) . .
S2 C5 C6 C1 173.11(15) . .
S2 O5 C7 C8 103.22(19) . .
S2 O5 C7 C12 -82.3(2) . .
C12 C7 C8 C9 -0.6(3) . .
O5 C7 C8 C9 173.78(17) . .
C7 C8 C9 C10 -1.3(3) . .
C8 C9 C10 C11 2.7(3) . .
C8 C9 C10 C13 -174.95(19) . .
C9 C10 C11 C12 -2.5(3) . .
C13 C10 C11 C12 175.21(19) . .
C8 C7 C12 C11 0.8(3) . .
O5 C7 C12 C11 -173.47(18) . .
C10 C11 C12 C7 0.8(3) . .
C9 C10 C13 C18 -145.2(2) . .
C11 C10 C13 C18 37.1(3) . .
C9 C10 C13 C14 39.0(3) . .
C11 C10 C13 C14 -138.6(2) . .
C18 C13 C14 C15 0.1(3) . .
C10 C13 C14 C15 176.05(19) . .
C13 C14 C15 C16 0.2(3) . .
C14 C15 C16 C17 -0.3(3) . .
C14 C15 C16 O3 -174.19(18) . 2
C15 C16 C17 C18 0.0(3) . .
O3 C16 C17 C18 174.04(18) 2 .
C16 C17 C18 C13 0.4(3) . .
C14 C13 C18 C17 -0.5(3) . .
C10 C13 C18 C17 -176.33(19) . .
C2 O7 C19 C20 -175.08(17) . .
O7 C19 C20 C21 58.6(3) . .
C19 C20 C21 C22 177.2(2) . .
C20 C21 C22 C23 178.7(2) . .
C4 O8 C24 C25 -173.22(16) . .
O8 C24 C25 C26 65.3(2) . .
C24 C25 C26 C27 177.73(18) . .
C25 C26 C27 C28 -63.7(3) . .
C37 C35 C36 O11 179.2(6) 2_465 .
C37 C35 C36 C37 1.0(8) 2_465 .
O11 C36 C37 C35 -179.4(6) . 2_465
C35 C36 C37 C35 -1.2(10) . 2_465
